data_7707254
loop_
_publ_author_name
'Khan, Firoz Shah Tuglak'
'Waldbusser, Amy L.'
'Carrasco, Maria C.'
'Pourhadi, Hadi'
'Hematian, Shabnam'

_publ_section_title
;
 Synthetic, spectroscopic, structural, and electrochemical investigations
 of ferricenium derivatives with weakly coordinating anions: ion pairing,
 substituent, and solvent effects.
;
_journal_issue 21
_journal_name_full 'Dalton transactions (Cambridge, England : 2003)'
_journal_page_first 7433
_journal_page_last 7455
_journal_paper_doi 10.1039/d1dt01192h
_journal_volume 50
_journal_year 2021
_chemical_formula_moiety 'C24 B F20, C14 H18 Fe'
_chemical_formula_sum 'C38 H18 B F20 Fe'
_chemical_formula_weight 921.18
_space_group_crystal_system triclinic
_space_group_IT_number 2
_space_group_name_Hall '-P 1'
_space_group_name_H-M_alt 'P -1'
_atom_sites_solution_hydrogens geom
_atom_sites_solution_primary direct
_atom_sites_solution_secondary difmap
_audit_creation_method SHELXL-2018/3
_audit_update_record
;
2020-11-22 deposited with the CCDC.	2021-04-27 downloaded from the CCDC.
;
_cell_angle_alpha 107.224(3)
_cell_angle_beta 102.664(3)
_cell_angle_gamma 101.494(4)
_cell_formula_units_Z 4
_cell_length_a 15.4902(6)
_cell_length_b 15.5939(6)
_cell_length_c 16.4411(5)
_cell_measurement_reflns_used 11403
_cell_measurement_temperature 100(2)
_cell_measurement_theta_max 26.7210
_cell_measurement_theta_min 2.2000
_cell_volume 3549.2(3)
_computing_cell_refinement 'CrysAlisPro 1.171.40.53 (Rigaku OD, 2019)'
_computing_data_collection 'CrysAlisPro 1.171.38.43f (Rigaku OD, 2015)'
_computing_data_reduction 'CrysAlisPro 1.171.40.53 (Rigaku OD, 2019)'
_computing_molecular_graphics 'SHELXTL v6.10 (Sheldrick, 2008)'
_computing_publication_material 'SHELXTL v6.10 (Sheldrick, 2008)'
_computing_structure_refinement 'SHELXL-2018/3 (Sheldrick, 2018)'
_computing_structure_solution 'SHELXT-2018/2 (Sheldrick, 2018)'
_diffrn_ambient_temperature 100(2)
_diffrn_detector_area_resol_mean 10.3321
_diffrn_measured_fraction_theta_full 0.999
_diffrn_measured_fraction_theta_max 0.999
_diffrn_measurement_device_type 'Xcalibur, Atlas, Gemini'
_diffrn_measurement_method '\w scans'
_diffrn_radiation_monochromator graphite
_diffrn_radiation_type MoK\a
_diffrn_radiation_wavelength 0.71073
_diffrn_reflns_av_R_equivalents 0.0675
_diffrn_reflns_av_unetI/netI 0.0771
_diffrn_reflns_Laue_measured_fraction_full 0.999
_diffrn_reflns_Laue_measured_fraction_max 0.999
_diffrn_reflns_limit_h_max 20
_diffrn_reflns_limit_h_min -20
_diffrn_reflns_limit_k_max 20
_diffrn_reflns_limit_k_min -20
_diffrn_reflns_limit_l_max 21
_diffrn_reflns_limit_l_min -21
_diffrn_reflns_number 65219
_diffrn_reflns_point_group_measured_fraction_full 0.999
_diffrn_reflns_point_group_measured_fraction_max 0.999
_diffrn_reflns_theta_full 25.242
_diffrn_reflns_theta_max 27.500
_diffrn_reflns_theta_min 2.226
_diffrn_source 'fine-focus sealed X-ray tube'
_exptl_absorpt_coefficient_mu 0.561
_exptl_absorpt_correction_T_max 0.964
_exptl_absorpt_correction_T_min 0.902
_exptl_absorpt_correction_type gaussian
_exptl_absorpt_process_details
;
CrysAlisPro 1.171.40.53 (Rigaku Oxford Diffraction, 2019)
Numerical absorption correction based on gaussian integration over
			a multifaceted crystal model
Empirical absorption correction using spherical harmonics,
 implemented in SCALE3 ABSPACK scaling algorithm.
;
_exptl_crystal_colour blue
_exptl_crystal_density_diffrn 1.724
_exptl_crystal_description block
_exptl_crystal_F_000 1828
_exptl_crystal_size_max 0.285
_exptl_crystal_size_mid 0.109
_exptl_crystal_size_min 0.075
_refine_diff_density_max 0.669
_refine_diff_density_min -0.485
_refine_diff_density_rms 0.077
_refine_ls_extinction_method none
_refine_ls_goodness_of_fit_ref 1.007
_refine_ls_hydrogen_treatment constr
_refine_ls_matrix_type full
_refine_ls_number_parameters 1109
_refine_ls_number_reflns 16303
_refine_ls_number_restraints 0
_refine_ls_restrained_S_all 1.007
_refine_ls_R_factor_all 0.0917
_refine_ls_R_factor_gt 0.0458
_refine_ls_shift/su_max 0.001
_refine_ls_shift/su_mean 0.000
_refine_ls_structure_factor_coef Fsqd
_refine_ls_weighting_details 'w=1/[\s^2^(Fo^2^)+(0.0320P)^2^+1.7884P] where P=(Fo^2^+2Fc^2^)/3'
_refine_ls_weighting_scheme calc
_refine_ls_wR_factor_gt 0.0828
_refine_ls_wR_factor_ref 0.0979
_reflns_Friedel_coverage 0.000
_reflns_number_gt 10670
_reflns_number_total 16303
_reflns_threshold_expression 'I > 2\s(I)'
_cod_data_source_file d1dt01192h2.cif
_cod_data_source_block nBuFcBArF20
_cod_depositor_comments 'Adding full bibliography for 7707245--7707255.cif.'
_cod_original_cell_volume 3549.2(2)
_cod_database_code 7707254
_shelx_shelxl_version_number 2018/3
_shelx_space_group_comment
;
The symmetry employed for this shelxl refinement is uniquely defined
by the following loop, which should always be used as a source of
symmetry information in preference to the above space-group names.
They are only intended as comments.
;
_shelx_estimated_absorpt_t_min 0.857
_shelx_estimated_absorpt_t_max 0.959
_oxdiff_exptl_absorpt_empirical_full_min 0.975
_oxdiff_exptl_absorpt_empirical_full_max 1.041
_oxdiff_exptl_absorpt_empirical_details
;
Empirical correction (ABSPACK) includes:
- Absorption correction using spherical harmonics
- Frame scaling
;

loop_
_space_group_symop_operation_xyz
'x, y, z'
'-x, -y, -z'

loop_
_atom_site_label
_atom_site_type_symbol
_atom_site_fract_x
_atom_site_fract_y
_atom_site_fract_z
_atom_site_U_iso_or_equiv
_atom_site_adp_type
_atom_site_occupancy
_atom_site_site_symmetry_order
_atom_site_calc_flag
_atom_site_refinement_flags_posn
_atom_site_refinement_flags_adp
_atom_site_refinement_flags_occupancy
_atom_site_disorder_assembly
_atom_site_disorder_group
Fe1 Fe -0.07615(3) 0.64316(3) 0.19194(2) 0.01671(9) Uani 1 1 d . . . . .
Fe2 Fe 0.54941(3) 0.82883(3) 0.75511(2) 0.01828(9) Uani 1 1 d . . . . .
F1 F 0.39048(10) -0.00318(10) -0.26155(9) 0.0208(3) Uani 1 1 d . . . . .
F2 F 0.53473(11) 0.13942(12) -0.22670(12) 0.0355(4) Uani 1 1 d . . . . .
F3 F 0.53205(11) 0.31923(12) -0.14755(13) 0.0401(5) Uani 1 1 d . . . . .
F4 F 0.37812(11) 0.35007(10) -0.10373(11) 0.0312(4) Uani 1 1 d . . . . .
F5 F 0.23442(10) 0.20960(10) -0.13456(10) 0.0221(3) Uani 1 1 d . . . . .
F6 F 0.23372(10) 0.08140(11) -0.04633(9) 0.0226(4) Uani 1 1 d . . . . .
F7 F 0.10299(12) 0.11178(12) 0.03090(10) 0.0315(4) Uani 1 1 d . . . . .
F8 F -0.07651(11) 0.06400(12) -0.07034(11) 0.0334(4) Uani 1 1 d . . . . .
F9 F -0.12072(10) -0.01783(11) -0.25038(10) 0.0254(4) Uani 1 1 d . . . . .
F10 F 0.00646(10) -0.05412(10) -0.32824(9) 0.0209(3) Uani 1 1 d . . . . .
F11 F 0.13381(10) 0.10782(10) -0.32287(9) 0.0201(3) Uani 1 1 d . . . . .
F12 F 0.08926(12) 0.08089(11) -0.49561(10) 0.0326(4) Uani 1 1 d . . . . .
F13 F 0.12261(14) -0.06422(12) -0.61268(10) 0.0402(5) Uani 1 1 d . . . . .
F14 F 0.19867(12) -0.18487(11) -0.55147(9) 0.0297(4) Uani 1 1 d . . . . .
F15 F 0.23889(10) -0.16404(10) -0.38126(9) 0.0219(3) Uani 1 1 d . . . . .
F16 F 0.09989(10) -0.19117(10) -0.29793(9) 0.0224(3) Uani 1 1 d . . . . .
F17 F 0.13036(11) -0.33385(11) -0.25000(11) 0.0307(4) Uani 1 1 d . . . . .
F18 F 0.28928(12) -0.30951(11) -0.12298(11) 0.0333(4) Uani 1 1 d . . . . .
F19 F 0.41393(11) -0.13707(12) -0.04246(10) 0.0296(4) Uani 1 1 d . . . . .
F20 F 0.38591(10) 0.00518(10) -0.08905(9) 0.0204(3) Uani 1 1 d . . . . .
F21 F 0.46031(11) 0.62645(11) 0.33915(10) 0.0298(4) Uani 1 1 d . . . . .
F22 F 0.61150(11) 0.60615(13) 0.29160(13) 0.0450(5) Uani 1 1 d . . . . .
F23 F 0.60277(12) 0.45080(14) 0.15516(14) 0.0482(5) Uani 1 1 d . . . . .
F24 F 0.43860(12) 0.31840(12) 0.06520(11) 0.0359(4) Uani 1 1 d . . . . .
F25 F 0.28694(10) 0.33853(10) 0.10610(9) 0.0225(3) Uani 1 1 d . . . . .
F26 F 0.07557(10) 0.48143(10) 0.13852(10) 0.0218(3) Uani 1 1 d . . . . .
F27 F -0.06385(10) 0.32960(11) 0.08359(10) 0.0251(4) Uani 1 1 d . . . . .
F28 F -0.04264(10) 0.17523(10) 0.12305(10) 0.0246(4) Uani 1 1 d . . . . .
F29 F 0.12753(11) 0.17878(10) 0.21790(10) 0.0237(4) Uani 1 1 d . . . . .
F30 F 0.26898(10) 0.32928(10) 0.27287(9) 0.0198(3) Uani 1 1 d . . . . .
F31 F 0.14748(10) 0.58548(11) 0.33571(10) 0.0260(4) Uani 1 1 d . . . . .
F32 F 0.13420(12) 0.61085(13) 0.49901(11) 0.0389(5) Uani 1 1 d . . . . .
F33 F 0.25423(13) 0.56511(13) 0.61674(10) 0.0406(5) Uani 1 1 d . . . . .
F34 F 0.38999(12) 0.49637(12) 0.56529(10) 0.0335(4) Uani 1 1 d . . . . .
F35 F 0.41020(10) 0.47828(11) 0.40638(9) 0.0249(4) Uani 1 1 d . . . . .
F36 F 0.31357(11) 0.71687(11) 0.36275(10) 0.0287(4) Uani 1 1 d . . . . .
F37 F 0.30624(12) 0.84977(11) 0.29474(12) 0.0366(4) Uani 1 1 d . . . . .
F38 F 0.26398(12) 0.80960(12) 0.11540(12) 0.0397(5) Uani 1 1 d . . . . .
F39 F 0.22756(12) 0.62886(12) 0.00506(10) 0.0346(4) Uani 1 1 d . . . . .
F40 F 0.22851(10) 0.49253(10) 0.07080(9) 0.0224(3) Uani 1 1 d . . . . .
C1 C -0.09308(19) 0.64628(19) 0.31687(17) 0.0223(6) Uani 1 1 d . . . . .
C2 C -0.17432(19) 0.6488(2) 0.25924(18) 0.0238(6) Uani 1 1 d . . . . .
H2 H -0.203335 0.697487 0.270716 0.029 Uiso 1 1 calc R U . . .
C3 C -0.20526(19) 0.5675(2) 0.18209(18) 0.0235(6) Uani 1 1 d . . . . .
H3 H -0.258474 0.551718 0.132939 0.028 Uiso 1 1 calc R U . . .
C4 C -0.1430(2) 0.51374(19) 0.19100(19) 0.0254(6) Uani 1 1 d . . . . .
H4 H -0.146731 0.455275 0.148816 0.030 Uiso 1 1 calc R U . . .
C5 C -0.07428(19) 0.56206(19) 0.27354(19) 0.0246(6) Uani 1 1 d . . . . .
H5 H -0.023585 0.541530 0.296409 0.030 Uiso 1 1 calc R U . . .
C6 C 0.03799(18) 0.75287(18) 0.21028(18) 0.0222(6) Uani 1 1 d . . . . .
H6 H 0.079947 0.794576 0.266016 0.027 Uiso 1 1 calc R U . . .
C7 C -0.04427(19) 0.76557(18) 0.16518(19) 0.0229(6) Uani 1 1 d . . . . .
H7 H -0.067482 0.817401 0.185463 0.027 Uiso 1 1 calc R U . . .
C8 C -0.08638(19) 0.6881(2) 0.08461(18) 0.0242(6) Uani 1 1 d . . . . .
H8 H -0.142657 0.678522 0.041295 0.029 Uiso 1 1 calc R U . . .
C9 C -0.02934(19) 0.6273(2) 0.08030(18) 0.0240(6) Uani 1 1 d . . . . .
H9 H -0.040499 0.569746 0.033290 0.029 Uiso 1 1 calc R U . . .
C10 C 0.04694(18) 0.66726(18) 0.15797(18) 0.0216(6) Uani 1 1 d . . . . .
H10 H 0.095893 0.640990 0.172527 0.026 Uiso 1 1 calc R U . . .
C11 C -0.0357(2) 0.7191(2) 0.40498(19) 0.0367(8) Uani 1 1 d . . . . .
H11A H 0.030286 0.728576 0.408319 0.044 Uiso 0.552(10) 1 calc R U P A 1
H11B H -0.049988 0.779092 0.409091 0.044 Uiso 0.552(10) 1 calc R U P A 1
H11C H -0.030294 0.781961 0.400962 0.044 Uiso 0.448(10) 1 calc R U P A 2
H11D H 0.027114 0.711356 0.419290 0.044 Uiso 0.448(10) 1 calc R U P A 2
C12 C -0.0513(5) 0.6939(5) 0.4822(4) 0.0413(19) Uiso 0.552(10) 1 d . . P A 1
H12A H -0.041682 0.631805 0.476571 0.050 Uiso 0.552(10) 1 calc R U P A 1
H12B H -0.006737 0.740575 0.538326 0.050 Uiso 0.552(10) 1 calc R U P A 1
C13 C -0.1463(5) 0.6918(4) 0.4845(4) 0.0341(17) Uiso 0.552(10) 1 d . . P A 1
H13A H -0.189943 0.635188 0.436005 0.041 Uiso 0.552(10) 1 calc R U P A 1
H13B H -0.160846 0.747253 0.473707 0.041 Uiso 0.552(10) 1 calc R U P A 1
C14 C -0.1596(6) 0.6913(5) 0.5747(5) 0.055(2) Uiso 0.552(10) 1 d . . P A 1
H14A H -0.225508 0.669158 0.567720 0.083 Uiso 0.552(10) 1 calc R U P A 1
H14B H -0.133953 0.754837 0.619084 0.083 Uiso 0.552(10) 1 calc R U P A 1
H14C H -0.127611 0.649476 0.594596 0.083 Uiso 0.552(10) 1 calc R U P A 1
C12A C -0.0798(6) 0.7123(5) 0.4846(5) 0.0240(19) Uiso 0.448(10) 1 d . . P A 2
H12C H -0.066760 0.658521 0.500161 0.029 Uiso 0.448(10) 1 calc R U P A 2
H12D H -0.046477 0.769431 0.537616 0.029 Uiso 0.448(10) 1 calc R U P A 2
C13A C -0.1847(7) 0.7011(6) 0.4679(5) 0.041(2) Uiso 0.448(10) 1 d . . P A 2
H13C H -0.220215 0.638557 0.422915 0.050 Uiso 0.448(10) 1 calc R U P A 2
H13D H -0.201462 0.749047 0.444424 0.050 Uiso 0.448(10) 1 calc R U P A 2
C14A C -0.2091(7) 0.7122(7) 0.5564(6) 0.058(3) Uiso 0.448(10) 1 d . . P A 2
H14D H -0.276174 0.698124 0.544434 0.086 Uiso 0.448(10) 1 calc R U P A 2
H14E H -0.179811 0.776654 0.598209 0.086 Uiso 0.448(10) 1 calc R U P A 2
H14F H -0.186694 0.668902 0.582519 0.086 Uiso 0.448(10) 1 calc R U P A 2
C15 C 0.4497(2) 0.78573(19) 0.62955(17) 0.0257(7) Uani 1 1 d . . . . .
H15 H 0.438840 0.823105 0.594210 0.031 Uiso 0.552(10) 1 calc R U P A 1
C16 C 0.51168(19) 0.7294(2) 0.62547(17) 0.0240(6) Uani 1 1 d . . . . .
H16A H 0.549624 0.722530 0.587100 0.029 Uiso 0.448(10) 1 calc R U P A 2
C17 C 0.50651(19) 0.68546(19) 0.68877(17) 0.0227(6) Uani 1 1 d . . . . .
H17 H 0.540498 0.643738 0.700337 0.027 Uiso 1 1 calc R U . . .
C18 C 0.44227(19) 0.71409(19) 0.73189(18) 0.0228(6) Uani 1 1 d . . . . .
H18 H 0.425382 0.695030 0.777383 0.027 Uiso 1 1 calc R U . . .
C19 C 0.40748(19) 0.77623(19) 0.69533(18) 0.0245(6) Uani 1 1 d . . . . .
H19 H 0.363236 0.806386 0.712219 0.029 Uiso 1 1 calc R U . . .
C20 C 0.6279(2) 0.9686(2) 0.7952(2) 0.0346(8) Uani 1 1 d . . . . .
H20 H 0.621536 1.008961 0.762167 0.042 Uiso 1 1 calc R U . . .
C21 C 0.6861(2) 0.9098(2) 0.7908(2) 0.0316(7) Uani 1 1 d . . . . .
H21 H 0.725650 0.903148 0.754020 0.038 Uiso 1 1 calc R U . . .
C22 C 0.6759(2) 0.8625(2) 0.85018(18) 0.0290(7) Uani 1 1 d . . . . .
H22 H 0.707486 0.818766 0.860863 0.035 Uiso 1 1 calc R U . . .
C23 C 0.6103(2) 0.8914(2) 0.89127(18) 0.0305(7) Uani 1 1 d . . . . .
H23 H 0.589768 0.870407 0.934248 0.037 Uiso 1 1 calc R U . . .
C24 C 0.5807(2) 0.9572(2) 0.85710(19) 0.0326(8) Uani 1 1 d . . . . .
H24 H 0.536745 0.988221 0.873062 0.039 Uiso 1 1 calc R U . . .
C25 C 0.5681(4) 0.7255(4) 0.5654(3) 0.0275(14) Uani 0.5 1 d . . P B 1
H25A H 0.543258 0.663576 0.516733 0.033 Uiso 0.5 1 calc R U P B 1
H25B H 0.631272 0.729549 0.598583 0.033 Uiso 0.5 1 calc R U P B 1
C26 C 0.5748(4) 0.8003(5) 0.5238(4) 0.0338(15) Uani 0.5 1 d . . P B 1
H26A H 0.592104 0.862519 0.571361 0.041 Uiso 0.5 1 calc R U P B 1
H26B H 0.513542 0.791007 0.482959 0.041 Uiso 0.5 1 calc R U P B 1
C27 C 0.6456(5) 0.7987(6) 0.4719(4) 0.049(2) Uani 0.5 1 d . . P B 1
H27A H 0.708454 0.821434 0.514487 0.059 Uiso 0.5 1 calc R U P B 1
H27B H 0.636465 0.733383 0.433306 0.059 Uiso 0.5 1 calc R U P B 1
C28 C 0.6380(7) 0.8580(7) 0.4155(6) 0.086(3) Uiso 0.5 1 d . . P B 1
H28A H 0.575046 0.837578 0.374998 0.129 Uiso 0.5 1 calc R U P B 1
H28B H 0.681663 0.851794 0.380543 0.129 Uiso 0.5 1 calc R U P B 1
H28C H 0.652200 0.923660 0.453824 0.129 Uiso 0.5 1 calc R U P B 1
C25A C 0.4416(4) 0.8445(5) 0.5690(4) 0.0334(15) Uani 0.5 1 d . . P C 2
H25C H 0.386815 0.809072 0.516462 0.040 Uiso 0.5 1 calc R U P C 2
H25D H 0.429016 0.902615 0.602059 0.040 Uiso 0.5 1 calc R U P C 2
C26A C 0.5230(5) 0.8724(5) 0.5349(4) 0.0433(18) Uani 0.5 1 d . . P C 2
H26C H 0.531158 0.815521 0.494327 0.052 Uiso 0.5 1 calc R U P C 2
H26D H 0.579931 0.902494 0.585976 0.052 Uiso 0.5 1 calc R U P C 2
C27A C 0.5089(6) 0.9400(6) 0.4853(5) 0.057(2) Uani 0.5 1 d . . P C 2
H27C H 0.455924 0.907493 0.430615 0.069 Uiso 0.5 1 calc R U P C 2
H27D H 0.493875 0.993598 0.523592 0.069 Uiso 0.5 1 calc R U P C 2
C28A C 0.5935(7) 0.9764(7) 0.4599(6) 0.081(3) Uiso 0.5 1 d . . P C 2
H28D H 0.577787 1.009426 0.418946 0.121 Uiso 0.5 1 calc R U P C 2
H28E H 0.614916 0.923746 0.430529 0.121 Uiso 0.5 1 calc R U P C 2
H28F H 0.642514 1.019521 0.513631 0.121 Uiso 0.5 1 calc R U P C 2
C33 C 0.46014(19) 0.1564(2) -0.20341(18) 0.0232(6) Uani 1 1 d . . . . .
C34 C 0.45928(19) 0.24722(19) -0.16341(19) 0.0261(7) Uani 1 1 d . . . . .
C35 C 0.38158(19) 0.26180(19) -0.14137(18) 0.0222(6) Uani 1 1 d . . . . .
C36 C 0.30734(18) 0.18650(18) -0.15863(17) 0.0178(6) Uani 1 1 d . . . . .
C37 C 0.12899(17) 0.01587(17) -0.19177(16) 0.0143(5) Uani 1 1 d . . . . .
C38 C 0.14584(18) 0.05508(18) -0.10002(16) 0.0172(6) Uani 1 1 d . . . . .
C39 C 0.0796(2) 0.07123(18) -0.05859(16) 0.0199(6) Uani 1 1 d . . . . .
C40 C -0.01073(19) 0.04705(19) -0.10896(18) 0.0207(6) Uani 1 1 d . . . . .
C41 C -0.03247(17) 0.00551(18) -0.19994(17) 0.0180(6) Uani 1 1 d . . . . .
C42 C 0.03602(18) -0.01036(17) -0.23861(16) 0.0150(5) Uani 1 1 d . . . . .
C43 C 0.18628(17) -0.02798(17) -0.34147(15) 0.0139(5) Uani 1 1 d . . . . .
C44 C 0.14974(18) 0.03159(17) -0.37777(16) 0.0167(6) Uani 1 1 d . . . . .
C45 C 0.12686(19) 0.02056(19) -0.46633(17) 0.0213(6) Uani 1 1 d . . . . .
C46 C 0.1431(2) -0.0524(2) -0.52549(16) 0.0254(7) Uani 1 1 d . . . . .
C47 C 0.18101(19) -0.11314(18) -0.49446(16) 0.0209(6) Uani 1 1 d . . . . .
C48 C 0.20124(17) -0.10014(18) -0.40477(16) 0.0166(6) Uani 1 1 d . . . . .
C49 C 0.24189(17) -0.08573(18) -0.19932(16) 0.0153(5) Uani 1 1 d . . . . .
C50 C 0.18021(17) -0.17442(18) -0.23475(16) 0.0166(6) Uani 1 1 d . . . . .
C51 C 0.19355(19) -0.24990(19) -0.21116(18) 0.0214(6) Uani 1 1 d . . . . .
C52 C 0.2732(2) -0.2371(2) -0.14638(19) 0.0232(6) Uani 1 1 d . . . . .
C53 C 0.33561(19) -0.1506(2) -0.10621(17) 0.0222(6) Uani 1 1 d . . . . .
C54 C 0.31941(17) -0.07723(18) -0.13270(16) 0.0155(5) Uani 1 1 d . . . . .
C32 C 0.38435(18) 0.08388(18) -0.22040(16) 0.0175(6) Uani 1 1 d . . . . .
C31 C 0.30375(17) 0.09340(17) -0.19860(15) 0.0137(5) Uani 1 1 d . . . . .
C61 C 0.36557(18) 0.48296(18) 0.22784(17) 0.0181(6) Uani 1 1 d . . . . .
C62 C 0.45162(19) 0.5474(2) 0.27075(18) 0.0231(6) Uani 1 1 d . . . . .
C63 C 0.53084(19) 0.5394(2) 0.2476(2) 0.0299(7) Uani 1 1 d . . . . .
C64 C 0.5261(2) 0.4619(2) 0.1781(2) 0.0310(7) Uani 1 1 d . . . . .
C65 C 0.4436(2) 0.3957(2) 0.13275(19) 0.0260(7) Uani 1 1 d . . . . .
C66 C 0.36544(18) 0.40767(19) 0.15712(17) 0.0198(6) Uani 1 1 d . . . . .
C67 C 0.18188(17) 0.41468(17) 0.20901(15) 0.0144(5) Uani 1 1 d . . . . .
C68 C 0.09391(18) 0.40785(18) 0.16070(16) 0.0165(6) Uani 1 1 d . . . . .
C69 C 0.01909(17) 0.32992(19) 0.13115(16) 0.0185(6) Uani 1 1 d . . . . .
C70 C 0.02898(18) 0.25172(18) 0.15047(16) 0.0180(6) Uani 1 1 d . . . . .
C71 C 0.11479(18) 0.25438(18) 0.19881(16) 0.0171(6) Uani 1 1 d . . . . .
C72 C 0.18666(17) 0.33351(18) 0.22633(16) 0.0156(5) Uani 1 1 d . . . . .
C73 C 0.28097(18) 0.53258(18) 0.36170(17) 0.0195(6) Uani 1 1 d . . . . .
C74 C 0.21220(19) 0.56552(19) 0.39213(17) 0.0223(6) Uani 1 1 d . . . . .
C75 C 0.2029(2) 0.5787(2) 0.47569(19) 0.0277(7) Uani 1 1 d . . . . .
C76 C 0.2640(2) 0.5564(2) 0.53535(17) 0.0280(7) Uani 1 1 d . . . . .
C77 C 0.3321(2) 0.52210(19) 0.50928(17) 0.0248(6) Uani 1 1 d . . . . .
C78 C 0.34015(18) 0.51246(18) 0.42500(17) 0.0204(6) Uani 1 1 d . . . . .
C79 C 0.26640(17) 0.59544(18) 0.22017(17) 0.0173(6) Uani 1 1 d . . . . .
C80 C 0.28787(18) 0.68907(19) 0.27278(18) 0.0207(6) Uani 1 1 d . . . . .
C81 C 0.28624(19) 0.76050(19) 0.23925(19) 0.0245(6) Uani 1 1 d . . . . .
C82 C 0.26513(19) 0.7410(2) 0.1491(2) 0.0265(7) Uani 1 1 d . . . . .
C83 C 0.24616(18) 0.6500(2) 0.09373(18) 0.0228(6) Uani 1 1 d . . . . .
C84 C 0.24719(17) 0.58062(18) 0.12997(17) 0.0183(6) Uani 1 1 d . . . . .
B1 B 0.2151(2) -0.0011(2) -0.23208(18) 0.0140(6) Uani 1 1 d . . . . .
B2 B 0.2738(2) 0.5069(2) 0.25512(19) 0.0160(6) Uani 1 1 d . . . . .

loop_
_atom_site_aniso_label
_atom_site_aniso_U_11
_atom_site_aniso_U_22
_atom_site_aniso_U_33
_atom_site_aniso_U_23
_atom_site_aniso_U_13
_atom_site_aniso_U_12
Fe1 0.0139(2) 0.0124(2) 0.0238(2) 0.00606(16) 0.00617(16) 0.00375(16)
Fe2 0.0163(2) 0.0187(2) 0.01745(19) 0.00562(16) 0.00190(16) 0.00454(17)
F1 0.0199(8) 0.0179(8) 0.0270(8) 0.0071(7) 0.0106(7) 0.0085(7)
F2 0.0190(9) 0.0305(10) 0.0637(12) 0.0186(9) 0.0219(9) 0.0081(8)
F3 0.0218(9) 0.0224(10) 0.0726(13) 0.0177(9) 0.0127(9) -0.0014(8)
F4 0.0279(10) 0.0134(9) 0.0464(10) 0.0063(7) 0.0059(8) 0.0055(7)
F5 0.0174(8) 0.0171(8) 0.0313(8) 0.0053(7) 0.0083(7) 0.0078(7)
F6 0.0202(8) 0.0291(9) 0.0145(7) 0.0040(6) 0.0017(6) 0.0082(7)
F7 0.0405(11) 0.0376(10) 0.0200(8) 0.0064(7) 0.0165(8) 0.0163(9)
F8 0.0301(10) 0.0436(11) 0.0428(10) 0.0206(9) 0.0264(8) 0.0204(9)
F9 0.0124(8) 0.0305(9) 0.0391(9) 0.0205(8) 0.0077(7) 0.0063(7)
F10 0.0160(8) 0.0243(9) 0.0174(7) 0.0058(6) -0.0001(6) 0.0034(7)
F11 0.0253(9) 0.0171(8) 0.0188(7) 0.0060(6) 0.0054(7) 0.0099(7)
F12 0.0511(12) 0.0259(9) 0.0201(8) 0.0115(7) 0.0008(8) 0.0154(9)
F13 0.0720(14) 0.0328(10) 0.0132(8) 0.0080(7) 0.0065(8) 0.0166(10)
F14 0.0440(11) 0.0237(9) 0.0192(8) 0.0004(7) 0.0133(8) 0.0113(8)
F15 0.0257(9) 0.0211(9) 0.0205(7) 0.0057(6) 0.0072(7) 0.0125(7)
F16 0.0166(8) 0.0193(8) 0.0259(8) 0.0066(7) 0.0011(7) 0.0018(7)
F17 0.0292(10) 0.0182(9) 0.0452(10) 0.0140(8) 0.0125(8) 0.0018(7)
F18 0.0352(10) 0.0297(10) 0.0523(11) 0.0316(9) 0.0173(9) 0.0155(8)
F19 0.0249(9) 0.0389(10) 0.0313(9) 0.0215(8) 0.0037(7) 0.0144(8)
F20 0.0172(8) 0.0209(8) 0.0197(7) 0.0059(6) 0.0013(6) 0.0048(7)
F21 0.0209(9) 0.0228(9) 0.0375(9) 0.0082(8) 0.0020(7) -0.0005(7)
F22 0.0149(9) 0.0445(12) 0.0766(14) 0.0310(10) 0.0107(9) -0.0004(8)
F23 0.0319(11) 0.0570(13) 0.0877(15) 0.0445(12) 0.0419(11) 0.0259(10)
F24 0.0462(11) 0.0395(11) 0.0419(10) 0.0201(9) 0.0308(9) 0.0269(9)
F25 0.0233(9) 0.0210(9) 0.0236(8) 0.0058(7) 0.0092(7) 0.0080(7)
F26 0.0170(8) 0.0172(8) 0.0317(8) 0.0115(7) 0.0035(7) 0.0060(7)
F27 0.0137(8) 0.0254(9) 0.0309(9) 0.0079(7) 0.0005(7) 0.0043(7)
F28 0.0174(8) 0.0177(8) 0.0317(9) 0.0047(7) 0.0074(7) -0.0042(7)
F29 0.0289(9) 0.0148(8) 0.0297(8) 0.0120(7) 0.0086(7) 0.0052(7)
F30 0.0164(8) 0.0207(8) 0.0226(8) 0.0095(6) 0.0030(6) 0.0066(7)
F31 0.0212(9) 0.0298(10) 0.0287(8) 0.0089(7) 0.0088(7) 0.0119(8)
F32 0.0338(10) 0.0481(12) 0.0357(10) 0.0063(9) 0.0209(8) 0.0147(9)
F33 0.0448(12) 0.0495(12) 0.0203(8) 0.0069(8) 0.0127(8) 0.0029(10)
F34 0.0364(10) 0.0351(10) 0.0216(8) 0.0108(7) -0.0017(8) 0.0048(9)
F35 0.0213(9) 0.0282(9) 0.0242(8) 0.0088(7) 0.0033(7) 0.0095(7)
F36 0.0346(10) 0.0183(9) 0.0268(9) 0.0013(7) 0.0100(8) 0.0027(8)
F37 0.0398(11) 0.0140(9) 0.0553(11) 0.0072(8) 0.0214(9) 0.0059(8)
F38 0.0375(11) 0.0287(10) 0.0634(12) 0.0318(9) 0.0135(9) 0.0099(9)
F39 0.0371(11) 0.0386(11) 0.0310(9) 0.0220(8) 0.0065(8) 0.0061(9)
F40 0.0247(9) 0.0192(8) 0.0212(8) 0.0057(7) 0.0061(7) 0.0052(7)
C1 0.0227(15) 0.0215(15) 0.0254(14) 0.0134(12) 0.0089(12) 0.0027(12)
C2 0.0219(16) 0.0269(16) 0.0333(16) 0.0172(13) 0.0178(13) 0.0095(13)
C3 0.0134(14) 0.0275(16) 0.0274(15) 0.0131(13) 0.0047(12) -0.0024(12)
C4 0.0271(16) 0.0157(15) 0.0330(16) 0.0095(12) 0.0120(13) 0.0006(13)
C5 0.0204(15) 0.0221(16) 0.0376(16) 0.0183(13) 0.0086(13) 0.0075(13)
C6 0.0160(14) 0.0150(14) 0.0306(15) 0.0031(12) 0.0088(12) -0.0009(11)
C7 0.0231(16) 0.0106(14) 0.0401(16) 0.0101(12) 0.0167(13) 0.0060(12)
C8 0.0194(15) 0.0269(16) 0.0322(15) 0.0184(13) 0.0082(13) 0.0066(13)
C9 0.0248(16) 0.0209(15) 0.0247(14) 0.0041(12) 0.0143(13) 0.0014(13)
C10 0.0154(14) 0.0171(15) 0.0343(16) 0.0088(12) 0.0119(12) 0.0046(12)
C11 0.041(2) 0.0298(18) 0.0289(16) 0.0094(14) 0.0049(15) -0.0035(15)
C15 0.0261(16) 0.0215(16) 0.0199(14) 0.0070(12) -0.0058(12) 0.0007(13)
C16 0.0211(15) 0.0265(16) 0.0157(13) 0.0013(12) 0.0022(12) 0.0010(13)
C17 0.0207(15) 0.0161(14) 0.0265(14) 0.0052(12) 0.0026(12) 0.0036(12)
C18 0.0205(15) 0.0207(15) 0.0265(14) 0.0088(12) 0.0066(12) 0.0041(12)
C19 0.0150(14) 0.0226(16) 0.0285(15) 0.0050(12) -0.0004(12) 0.0030(12)
C20 0.0317(18) 0.0213(17) 0.0396(18) 0.0078(14) 0.0014(15) -0.0018(14)
C21 0.0157(15) 0.0319(18) 0.0348(17) 0.0018(14) 0.0053(13) -0.0025(13)
C22 0.0200(16) 0.0323(18) 0.0240(15) 0.0016(13) -0.0042(12) 0.0089(14)
C23 0.0248(17) 0.0381(19) 0.0178(14) 0.0010(13) -0.0013(12) 0.0076(15)
C24 0.0236(16) 0.0275(17) 0.0310(16) -0.0062(13) 0.0001(14) 0.0077(14)
C25 0.025(3) 0.038(4) 0.016(3) 0.001(2) 0.010(2) 0.008(3)
C26 0.023(3) 0.055(4) 0.020(3) 0.017(3) 0.008(3) -0.002(3)
C27 0.027(4) 0.074(5) 0.030(3) 0.017(4) 0.004(3) -0.015(4)
C25A 0.029(4) 0.039(4) 0.032(3) 0.015(3) 0.006(3) 0.009(3)
C26A 0.043(4) 0.060(5) 0.036(4) 0.024(4) 0.020(3) 0.016(4)
C27A 0.047(5) 0.079(6) 0.055(5) 0.039(5) 0.016(4) 0.010(4)
C33 0.0149(14) 0.0243(16) 0.0349(16) 0.0138(13) 0.0101(13) 0.0073(12)
C34 0.0175(15) 0.0182(15) 0.0402(17) 0.0143(13) 0.0047(13) -0.0018(12)
C35 0.0233(16) 0.0142(14) 0.0278(14) 0.0075(12) 0.0034(12) 0.0072(12)
C36 0.0132(14) 0.0196(15) 0.0212(13) 0.0073(11) 0.0035(11) 0.0079(12)
C37 0.0172(14) 0.0093(13) 0.0187(12) 0.0077(10) 0.0062(11) 0.0039(11)
C38 0.0162(14) 0.0171(14) 0.0173(13) 0.0065(11) 0.0023(11) 0.0052(11)
C39 0.0317(17) 0.0174(15) 0.0153(13) 0.0067(11) 0.0130(12) 0.0086(13)
C40 0.0230(15) 0.0188(15) 0.0317(15) 0.0135(12) 0.0184(13) 0.0119(12)
C41 0.0118(13) 0.0147(14) 0.0307(15) 0.0138(12) 0.0050(12) 0.0037(11)
C42 0.0175(14) 0.0112(13) 0.0154(12) 0.0054(10) 0.0034(11) 0.0032(11)
C43 0.0103(13) 0.0145(13) 0.0156(12) 0.0058(10) 0.0026(10) 0.0015(11)
C44 0.0186(14) 0.0130(13) 0.0167(12) 0.0021(10) 0.0055(11) 0.0050(11)
C45 0.0251(16) 0.0198(15) 0.0177(13) 0.0097(11) 0.0005(12) 0.0057(12)
C46 0.0349(18) 0.0248(16) 0.0107(12) 0.0051(11) 0.0029(12) 0.0023(14)
C47 0.0242(15) 0.0165(14) 0.0166(13) -0.0007(11) 0.0072(12) 0.0031(12)
C48 0.0141(13) 0.0147(14) 0.0194(13) 0.0059(11) 0.0017(11) 0.0043(11)
C49 0.0156(14) 0.0183(14) 0.0158(12) 0.0063(11) 0.0085(11) 0.0084(11)
C50 0.0139(14) 0.0196(14) 0.0179(13) 0.0066(11) 0.0062(11) 0.0068(11)
C51 0.0212(15) 0.0162(15) 0.0298(15) 0.0090(12) 0.0136(13) 0.0036(12)
C52 0.0265(16) 0.0241(16) 0.0330(15) 0.0192(13) 0.0174(13) 0.0140(14)
C53 0.0198(15) 0.0351(18) 0.0199(13) 0.0150(13) 0.0079(12) 0.0155(14)
C54 0.0140(13) 0.0163(14) 0.0178(12) 0.0059(11) 0.0072(11) 0.0050(11)
C32 0.0176(14) 0.0160(14) 0.0195(13) 0.0065(11) 0.0046(11) 0.0071(12)
C31 0.0127(13) 0.0169(14) 0.0121(12) 0.0065(10) 0.0026(10) 0.0044(11)
C61 0.0155(14) 0.0198(15) 0.0244(14) 0.0137(12) 0.0066(12) 0.0072(12)
C62 0.0212(15) 0.0222(16) 0.0299(15) 0.0145(13) 0.0078(13) 0.0064(13)
C63 0.0119(15) 0.0371(19) 0.0498(19) 0.0307(16) 0.0087(14) 0.0035(13)
C64 0.0207(17) 0.042(2) 0.053(2) 0.0324(17) 0.0244(15) 0.0179(15)
C65 0.0321(18) 0.0305(18) 0.0329(16) 0.0200(14) 0.0203(14) 0.0214(15)
C66 0.0180(15) 0.0221(15) 0.0260(14) 0.0158(12) 0.0080(12) 0.0075(12)
C67 0.0151(13) 0.0139(13) 0.0140(12) 0.0028(10) 0.0065(11) 0.0047(11)
C68 0.0193(14) 0.0134(14) 0.0197(13) 0.0069(11) 0.0063(11) 0.0085(11)
C69 0.0111(13) 0.0230(15) 0.0203(13) 0.0050(11) 0.0056(11) 0.0058(12)
C70 0.0163(14) 0.0148(14) 0.0193(13) 0.0023(11) 0.0078(11) -0.0005(11)
C71 0.0226(15) 0.0126(14) 0.0194(13) 0.0063(11) 0.0098(12) 0.0078(12)
C72 0.0150(14) 0.0173(14) 0.0147(12) 0.0054(11) 0.0039(11) 0.0058(11)
C73 0.0168(14) 0.0131(14) 0.0240(14) 0.0040(11) 0.0051(12) -0.0007(11)
C74 0.0181(15) 0.0203(15) 0.0241(14) 0.0052(12) 0.0041(12) 0.0027(12)
C75 0.0239(16) 0.0260(17) 0.0294(16) 0.0020(13) 0.0133(13) 0.0048(13)
C76 0.0294(17) 0.0279(17) 0.0176(14) 0.0037(12) 0.0059(13) -0.0036(14)
C77 0.0233(16) 0.0215(16) 0.0194(14) 0.0047(12) -0.0029(12) -0.0015(13)
C78 0.0170(14) 0.0158(14) 0.0204(13) 0.0007(11) 0.0024(12) -0.0003(11)
C79 0.0087(13) 0.0177(14) 0.0259(14) 0.0081(11) 0.0061(11) 0.0033(11)
C80 0.0150(14) 0.0196(15) 0.0271(15) 0.0067(12) 0.0084(12) 0.0041(12)
C81 0.0176(15) 0.0131(15) 0.0411(17) 0.0055(13) 0.0125(13) 0.0027(12)
C82 0.0192(15) 0.0241(16) 0.0473(18) 0.0242(14) 0.0127(14) 0.0091(13)
C83 0.0150(14) 0.0278(17) 0.0277(15) 0.0142(13) 0.0056(12) 0.0052(12)
C84 0.0120(13) 0.0151(14) 0.0261(14) 0.0059(11) 0.0050(11) 0.0035(11)
B1 0.0116(15) 0.0147(15) 0.0138(13) 0.0040(12) 0.0022(12) 0.0033(12)
B2 0.0137(15) 0.0144(15) 0.0196(14) 0.0055(12) 0.0040(12) 0.0056(12)

loop_
_atom_type_symbol
_atom_type_description
_atom_type_scat_dispersion_real
_atom_type_scat_dispersion_imag
_atom_type_scat_source
C C 0.0033 0.0016 'International Tables Vol C Tables 4.2.6.8 and 6.1.1.4'
H H 0.0000 0.0000 'International Tables Vol C Tables 4.2.6.8 and 6.1.1.4'
B B 0.0013 0.0007 'International Tables Vol C Tables 4.2.6.8 and 6.1.1.4'
F F 0.0171 0.0103 'International Tables Vol C Tables 4.2.6.8 and 6.1.1.4'
Fe Fe 0.3463 0.8444 'International Tables Vol C Tables 4.2.6.8 and 6.1.1.4'

loop_
_geom_angle_atom_site_label_1
_geom_angle_atom_site_label_2
_geom_angle_atom_site_label_3
_geom_angle
_geom_angle_site_symmetry_1
_geom_angle_site_symmetry_3
_geom_angle_publ_flag
C3 Fe1 C2 39.96(11) . . ?
C3 Fe1 C8 108.43(11) . . ?
C2 Fe1 C8 120.43(11) . . ?
C3 Fe1 C4 39.95(11) . . ?
C2 Fe1 C4 66.69(11) . . ?
C8 Fe1 C4 127.25(11) . . ?
C3 Fe1 C7 126.43(11) . . ?
C2 Fe1 C7 108.78(11) . . ?
C8 Fe1 C7 39.91(11) . . ?
C4 Fe1 C7 163.55(11) . . ?
C3 Fe1 C9 121.26(11) . . ?
C2 Fe1 C9 154.86(11) . . ?
C8 Fe1 C9 39.85(10) . . ?
C4 Fe1 C9 110.29(11) . . ?
C7 Fe1 C9 66.57(11) . . ?
C3 Fe1 C10 155.59(11) . . ?
C2 Fe1 C10 163.69(11) . . ?
C8 Fe1 C10 66.60(11) . . ?
C4 Fe1 C10 122.51(11) . . ?
C7 Fe1 C10 66.23(10) . . ?
C9 Fe1 C10 39.43(10) . . ?
C3 Fe1 C6 163.10(10) . . ?
C2 Fe1 C6 127.05(11) . . ?
C8 Fe1 C6 66.67(11) . . ?
C4 Fe1 C6 155.82(11) . . ?
C7 Fe1 C6 39.49(10) . . ?
C9 Fe1 C6 66.23(11) . . ?
C10 Fe1 C6 39.28(10) . . ?
C3 Fe1 C5 66.53(11) . . ?
C2 Fe1 C5 66.00(11) . . ?
C8 Fe1 C5 164.43(11) . . ?
C4 Fe1 C5 39.49(11) . . ?
C7 Fe1 C5 154.99(11) . . ?
C9 Fe1 C5 128.75(11) . . ?
C10 Fe1 C5 111.43(11) . . ?
C6 Fe1 C5 122.44(11) . . ?
C3 Fe1 C1 66.92(11) . . ?
C2 Fe1 C1 39.52(10) . . ?
C8 Fe1 C1 154.23(10) . . ?
C4 Fe1 C1 66.60(11) . . ?
C7 Fe1 C1 120.84(11) . . ?
C9 Fe1 C1 164.56(11) . . ?
C10 Fe1 C1 128.16(11) . . ?
C6 Fe1 C1 109.94(11) . . ?
C5 Fe1 C1 39.29(10) . . ?
C18 Fe2 C23 108.06(12) . . ?
C18 Fe2 C17 40.00(10) . . ?
C23 Fe2 C17 123.43(12) . . ?
C18 Fe2 C22 122.46(12) . . ?
C23 Fe2 C22 39.85(11) . . ?
C17 Fe2 C22 108.15(11) . . ?
C18 Fe2 C24 124.54(12) . . ?
C23 Fe2 C24 39.80(12) . . ?
C17 Fe2 C24 159.56(12) . . ?
C22 Fe2 C24 66.57(11) . . ?
C18 Fe2 C19 39.98(10) . . ?
C23 Fe2 C19 123.67(12) . . ?
C17 Fe2 C19 66.81(11) . . ?
C22 Fe2 C19 158.26(12) . . ?
C24 Fe2 C19 110.26(11) . . ?
C18 Fe2 C21 157.62(11) . . ?
C23 Fe2 C21 66.41(12) . . ?
C17 Fe2 C21 123.24(11) . . ?
C22 Fe2 C21 39.31(12) . . ?
C24 Fe2 C21 66.18(12) . . ?
C19 Fe2 C21 161.26(12) . . ?
C18 Fe2 C20 160.74(11) . . ?
C23 Fe2 C20 66.42(13) . . ?
C17 Fe2 C20 158.66(12) . . ?
C22 Fe2 C20 66.10(12) . . ?
C24 Fe2 C20 39.41(12) . . ?
C19 Fe2 C20 126.22(11) . . ?
C21 Fe2 C20 39.25(12) . . ?
C18 Fe2 C16 66.76(11) . . ?
C23 Fe2 C16 159.12(11) . . ?
C17 Fe2 C16 39.57(11) . . ?
C22 Fe2 C16 124.25(11) . . ?
C24 Fe2 C16 159.80(12) . . ?
C19 Fe2 C16 66.36(11) . . ?
C21 Fe2 C16 110.14(11) . . ?
C20 Fe2 C16 125.03(12) . . ?
C18 Fe2 C15 66.56(11) . . ?
C23 Fe2 C15 159.20(11) . . ?
C17 Fe2 C15 66.39(11) . . ?
C22 Fe2 C15 160.26(12) . . ?
C24 Fe2 C15 125.19(11) . . ?
C19 Fe2 C15 39.28(11) . . ?
C21 Fe2 C15 126.26(12) . . ?
C20 Fe2 C15 111.58(12) . . ?
C16 Fe2 C15 39.46(10) . . ?
C2 C1 C5 106.5(2) . . ?
C2 C1 C11 127.3(3) . . ?
C5 C1 C11 126.1(3) . . ?
C2 C1 Fe1 68.47(15) . . ?
C5 C1 Fe1 69.72(15) . . ?
C11 C1 Fe1 125.1(2) . . ?
C3 C2 C1 109.0(2) . . ?
C3 C2 Fe1 69.51(15) . . ?
C1 C2 Fe1 72.01(15) . . ?
C3 C2 H2 125.5 . . ?
C1 C2 H2 125.5 . . ?
Fe1 C2 H2 124.6 . . ?
C2 C3 C4 107.6(2) . . ?
C2 C3 Fe1 70.53(16) . . ?
C4 C3 Fe1 70.62(16) . . ?
C2 C3 H3 126.2 . . ?
C4 C3 H3 126.2 . . ?
Fe1 C3 H3 124.3 . . ?
C5 C4 C3 107.9(2) . . ?
C5 C4 Fe1 71.31(16) . . ?
C3 C4 Fe1 69.43(15) . . ?
C5 C4 H4 126.1 . . ?
C3 C4 H4 126.1 . . ?
Fe1 C4 H4 124.8 . . ?
C4 C5 C1 108.9(2) . . ?
C4 C5 Fe1 69.20(16) . . ?
C1 C5 Fe1 70.99(15) . . ?
C4 C5 H5 125.6 . . ?
C1 C5 H5 125.6 . . ?
Fe1 C5 H5 125.8 . . ?
C7 C6 C10 107.8(2) . . ?
C7 C6 Fe1 69.33(16) . . ?
C10 C6 Fe1 70.31(16) . . ?
C7 C6 H6 126.1 . . ?
C10 C6 H6 126.1 . . ?
Fe1 C6 H6 125.8 . . ?
C6 C7 C8 108.4(2) . . ?
C6 C7 Fe1 71.18(16) . . ?
C8 C7 Fe1 69.91(15) . . ?
C6 C7 H7 125.8 . . ?
C8 C7 H7 125.8 . . ?
Fe1 C7 H7 124.7 . . ?
C7 C8 C9 107.5(2) . . ?
C7 C8 Fe1 70.18(15) . . ?
C9 C8 Fe1 70.61(15) . . ?
C7 C8 H8 126.3 . . ?
C9 C8 H8 126.3 . . ?
Fe1 C8 H8 124.6 . . ?
C10 C9 C8 108.1(2) . . ?
C10 C9 Fe1 70.76(15) . . ?
C8 C9 Fe1 69.54(15) . . ?
C10 C9 H9 126.0 . . ?
C8 C9 H9 126.0 . . ?
Fe1 C9 H9 125.3 . . ?
C6 C10 C9 108.2(2) . . ?
C6 C10 Fe1 70.41(15) . . ?
C9 C10 Fe1 69.81(15) . . ?
C6 C10 H10 125.9 . . ?
C9 C10 H10 125.9 . . ?
Fe1 C10 H10 125.5 . . ?
C12 C11 C1 113.1(4) . . ?
C1 C11 C12A 112.0(4) . . ?
C12 C11 H11A 109.0 . . ?
C1 C11 H11A 109.0 . . ?
C12 C11 H11B 109.0 . . ?
C1 C11 H11B 109.0 . . ?
H11A C11 H11B 107.8 . . ?
C1 C11 H11C 109.2 . . ?
C12A C11 H11C 109.2 . . ?
C1 C11 H11D 109.2 . . ?
C12A C11 H11D 109.2 . . ?
H11C C11 H11D 107.9 . . ?
C13 C12 C11 109.4(5) . . ?
C13 C12 H12A 109.8 . . ?
C11 C12 H12A 109.8 . . ?
C13 C12 H12B 109.8 . . ?
C11 C12 H12B 109.8 . . ?
H12A C12 H12B 108.3 . . ?
C12 C13 C14 111.9(6) . . ?
C12 C13 H13A 109.2 . . ?
C14 C13 H13A 109.2 . . ?
C12 C13 H13B 109.2 . . ?
C14 C13 H13B 109.2 . . ?
H13A C13 H13B 107.9 . . ?
C13 C14 H14A 109.5 . . ?
C13 C14 H14B 109.5 . . ?
H14A C14 H14B 109.5 . . ?
C13 C14 H14C 109.5 . . ?
H14A C14 H14C 109.5 . . ?
H14B C14 H14C 109.5 . . ?
C13A C12A C11 118.3(5) . . ?
C13A C12A H12C 107.7 . . ?
C11 C12A H12C 107.7 . . ?
C13A C12A H12D 107.7 . . ?
C11 C12A H12D 107.7 . . ?
H12C C12A H12D 107.1 . . ?
C12A C13A C14A 109.7(7) . . ?
C12A C13A H13C 109.7 . . ?
C14A C13A H13C 109.7 . . ?
C12A C13A H13D 109.7 . . ?
C14A C13A H13D 109.7 . . ?
H13C C13A H13D 108.2 . . ?
C13A C14A H14D 109.5 . . ?
C13A C14A H14E 109.5 . . ?
H14D C14A H14E 109.5 . . ?
C13A C14A H14F 109.5 . . ?
H14D C14A H14F 109.5 . . ?
H14E C14A H14F 109.5 . . ?
C19 C15 C16 107.9(2) . . ?
C19 C15 C25A 132.3(3) . . ?
C16 C15 C25A 119.8(3) . . ?
C19 C15 Fe2 69.13(15) . . ?
C16 C15 Fe2 69.92(14) . . ?
C25A C15 Fe2 125.0(3) . . ?
C19 C15 H15 126.1 . . ?
C16 C15 H15 126.1 . . ?
Fe2 C15 H15 126.5 . . ?
C17 C16 C15 107.6(2) . . ?
C17 C16 C25 130.7(3) . . ?
C15 C16 C25 121.7(3) . . ?
C17 C16 Fe2 68.85(15) . . ?
C15 C16 Fe2 70.62(15) . . ?
C25 C16 Fe2 124.8(3) . . ?
C17 C16 H16A 126.2 . . ?
C15 C16 H16A 126.2 . . ?
Fe2 C16 H16A 125.9 . . ?
C18 C17 C16 108.4(2) . . ?
C18 C17 Fe2 69.63(15) . . ?
C16 C17 Fe2 71.58(16) . . ?
C18 C17 H17 125.8 . . ?
C16 C17 H17 125.8 . . ?
Fe2 C17 H17 124.6 . . ?
C17 C18 C19 107.8(2) . . ?
C17 C18 Fe2 70.37(16) . . ?
C19 C18 Fe2 70.86(16) . . ?
C17 C18 H18 126.1 . . ?
C19 C18 H18 126.1 . . ?
Fe2 C18 H18 124.3 . . ?
C15 C19 C18 108.3(2) . . ?
C15 C19 Fe2 71.60(16) . . ?
C18 C19 Fe2 69.16(16) . . ?
C15 C19 H19 125.9 . . ?
C18 C19 H19 125.9 . . ?
Fe2 C19 H19 125.0 . . ?
C21 C20 C24 107.9(3) . . ?
C21 C20 Fe2 70.06(17) . . ?
C24 C20 Fe2 69.50(18) . . ?
C21 C20 H20 126.1 . . ?
C24 C20 H20 126.1 . . ?
Fe2 C20 H20 125.9 . . ?
C22 C21 C20 108.4(3) . . ?
C22 C21 Fe2 69.84(17) . . ?
C20 C21 Fe2 70.68(17) . . ?
C22 C21 H21 125.8 . . ?
C20 C21 H21 125.8 . . ?
Fe2 C21 H21 125.2 . . ?
C21 C22 C23 108.0(3) . . ?
C21 C22 Fe2 70.86(16) . . ?
C23 C22 Fe2 69.60(16) . . ?
C21 C22 H22 126.0 . . ?
C23 C22 H22 126.0 . . ?
Fe2 C22 H22 125.1 . . ?
C24 C23 C22 107.8(3) . . ?
C24 C23 Fe2 70.59(16) . . ?
C22 C23 Fe2 70.54(15) . . ?
C24 C23 H23 126.1 . . ?
C22 C23 H23 126.1 . . ?
Fe2 C23 H23 124.4 . . ?
C20 C24 C23 108.0(3) . . ?
C20 C24 Fe2 71.09(17) . . ?
C23 C24 Fe2 69.60(16) . . ?
C20 C24 H24 126.0 . . ?
C23 C24 H24 126.0 . . ?
Fe2 C24 H24 124.9 . . ?
C16 C25 C26 116.4(4) . . ?
C16 C25 H25A 108.2 . . ?
C26 C25 H25A 108.2 . . ?
C16 C25 H25B 108.2 . . ?
C26 C25 H25B 108.2 . . ?
H25A C25 H25B 107.3 . . ?
C25 C26 C27 112.5(5) . . ?
C25 C26 H26A 109.1 . . ?
C27 C26 H26A 109.1 . . ?
C25 C26 H26B 109.1 . . ?
C27 C26 H26B 109.1 . . ?
H26A C26 H26B 107.8 . . ?
C28 C27 C26 112.2(7) . . ?
C28 C27 H27A 109.2 . . ?
C26 C27 H27A 109.2 . . ?
C28 C27 H27B 109.2 . . ?
C26 C27 H27B 109.2 . . ?
H27A C27 H27B 107.9 . . ?
C27 C28 H28A 109.5 . . ?
C27 C28 H28B 109.5 . . ?
H28A C28 H28B 109.5 . . ?
C27 C28 H28C 109.5 . . ?
H28A C28 H28C 109.5 . . ?
H28B C28 H28C 109.5 . . ?
C26A C25A C15 118.4(5) . . ?
C26A C25A H25C 107.7 . . ?
C15 C25A H25C 107.7 . . ?
C26A C25A H25D 107.7 . . ?
C15 C25A H25D 107.7 . . ?
H25C C25A H25D 107.1 . . ?
C25A C26A C27A 112.0(6) . . ?
C25A C26A H26C 109.2 . . ?
C27A C26A H26C 109.2 . . ?
C25A C26A H26D 109.2 . . ?
C27A C26A H26D 109.2 . . ?
H26C C26A H26D 107.9 . . ?
C28A C27A C26A 112.4(7) . . ?
C28A C27A C27A 89.5(7) . 2_676 ?
C26A C27A C27A 135.4(8) . 2_676 ?
C28A C27A H27C 109.1 . . ?
C26A C27A H27C 109.1 . . ?
C27A C27A H27C 98.5 2_676 . ?
C28A C27A H27D 109.1 . . ?
C26A C27A H27D 109.1 . . ?
C27A C27A H27D 26.9 2_676 . ?
H27C C27A H27D 107.9 . . ?
C27A C28A H28D 109.5 . . ?
C27A C28A H28E 109.5 . . ?
H28D C28A H28E 109.5 . . ?
C27A C28A H28F 109.5 . . ?
H28D C28A H28F 109.5 . . ?
H28E C28A H28F 109.5 . . ?
F2 C33 C32 120.3(2) . . ?
F2 C33 C34 120.0(3) . . ?
C32 C33 C34 119.7(2) . . ?
F3 C34 C35 121.0(2) . . ?
F3 C34 C33 120.7(2) . . ?
C35 C34 C33 118.3(3) . . ?
F4 C35 C34 119.5(3) . . ?
F4 C35 C36 120.5(2) . . ?
C34 C35 C36 120.0(2) . . ?
F5 C36 C35 114.6(2) . . ?
F5 C36 C31 120.7(2) . . ?
C35 C36 C31 124.7(2) . . ?
C42 C37 C38 112.8(2) . . ?
C42 C37 B1 127.6(2) . . ?
C38 C37 B1 119.5(2) . . ?
F6 C38 C39 116.5(2) . . ?
F6 C38 C37 118.8(2) . . ?
C39 C38 C37 124.8(2) . . ?
F7 C39 C40 120.0(2) . . ?
F7 C39 C38 120.4(2) . . ?
C40 C39 C38 119.6(2) . . ?
F8 C40 C39 120.8(2) . . ?
F8 C40 C41 120.6(2) . . ?
C39 C40 C41 118.6(2) . . ?
F9 C41 C40 119.3(2) . . ?
F9 C41 C42 120.8(2) . . ?
C40 C41 C42 119.9(2) . . ?
F10 C42 C41 114.9(2) . . ?
F10 C42 C37 120.9(2) . . ?
C41 C42 C37 124.3(2) . . ?
C48 C43 C44 112.5(2) . . ?
C48 C43 B1 128.3(2) . . ?
C44 C43 B1 118.9(2) . . ?
F11 C44 C45 115.5(2) . . ?
F11 C44 C43 119.2(2) . . ?
C45 C44 C43 125.3(2) . . ?
F12 C45 C46 119.8(2) . . ?
F12 C45 C44 120.9(2) . . ?
C46 C45 C44 119.3(2) . . ?
F13 C46 C45 120.6(2) . . ?
F13 C46 C47 120.5(2) . . ?
C45 C46 C47 118.9(2) . . ?
F14 C47 C46 119.9(2) . . ?
F14 C47 C48 120.4(2) . . ?
C46 C47 C48 119.7(2) . . ?
F15 C48 C47 114.8(2) . . ?
F15 C48 C43 120.9(2) . . ?
C47 C48 C43 124.3(2) . . ?
C50 C49 C54 113.2(2) . . ?
C50 C49 B1 119.7(2) . . ?
C54 C49 B1 126.9(2) . . ?
F16 C50 C51 115.7(2) . . ?
F16 C50 C49 119.2(2) . . ?
C51 C50 C49 125.1(2) . . ?
F17 C51 C52 120.5(2) . . ?
F17 C51 C50 121.0(2) . . ?
C52 C51 C50 118.5(3) . . ?
F18 C52 C53 120.3(2) . . ?
F18 C52 C51 120.1(3) . . ?
C53 C52 C51 119.6(2) . . ?
F19 C53 C52 120.2(2) . . ?
F19 C53 C54 120.1(3) . . ?
C52 C53 C54 119.7(2) . . ?
F20 C54 C53 114.9(2) . . ?
F20 C54 C49 121.3(2) . . ?
C53 C54 C49 123.8(3) . . ?
F1 C32 C33 115.8(2) . . ?
F1 C32 C31 119.1(2) . . ?
C33 C32 C31 125.1(2) . . ?
C36 C31 C32 112.2(2) . . ?
C36 C31 B1 128.6(2) . . ?
C32 C31 B1 118.7(2) . . ?
C62 C61 C66 113.3(2) . . ?
C62 C61 B2 119.8(2) . . ?
C66 C61 B2 126.5(2) . . ?
F21 C62 C63 116.1(3) . . ?
F21 C62 C61 119.1(2) . . ?
C63 C62 C61 124.8(3) . . ?
F22 C63 C64 120.1(3) . . ?
F22 C63 C62 121.1(3) . . ?
C64 C63 C62 118.8(3) . . ?
F23 C64 C65 120.1(3) . . ?
F23 C64 C63 120.3(3) . . ?
C65 C64 C63 119.6(3) . . ?
F24 C65 C64 120.0(2) . . ?
F24 C65 C66 120.4(3) . . ?
C64 C65 C66 119.6(3) . . ?
F25 C66 C65 114.5(2) . . ?
F25 C66 C61 121.6(2) . . ?
C65 C66 C61 123.9(3) . . ?
C68 C67 C72 112.2(2) . . ?
C68 C67 B2 128.9(2) . . ?
C72 C67 B2 118.6(2) . . ?
F26 C68 C69 114.5(2) . . ?
F26 C68 C67 120.5(2) . . ?
C69 C68 C67 124.9(2) . . ?
F27 C69 C70 119.6(2) . . ?
F27 C69 C68 120.6(2) . . ?
C70 C69 C68 119.8(2) . . ?
F28 C70 C69 121.0(2) . . ?
F28 C70 C71 120.9(2) . . ?
C69 C70 C71 118.1(2) . . ?
F29 C71 C72 120.5(2) . . ?
F29 C71 C70 119.8(2) . . ?
C72 C71 C70 119.7(2) . . ?
F30 C72 C71 115.5(2) . . ?
F30 C72 C67 119.1(2) . . ?
C71 C72 C67 125.4(2) . . ?
C78 C73 C74 112.8(2) . . ?
C78 C73 B2 127.7(2) . . ?
C74 C73 B2 118.8(2) . . ?
F31 C74 C75 115.9(2) . . ?
F31 C74 C73 119.0(2) . . ?
C75 C74 C73 125.1(3) . . ?
F32 C75 C74 120.8(3) . . ?
F32 C75 C76 120.1(2) . . ?
C74 C75 C76 119.0(3) . . ?
F33 C76 C77 120.8(3) . . ?
F33 C76 C75 120.3(3) . . ?
C77 C76 C75 118.9(2) . . ?
F34 C77 C76 119.7(2) . . ?
F34 C77 C78 120.4(2) . . ?
C76 C77 C78 119.9(3) . . ?
F35 C78 C73 120.8(2) . . ?
F35 C78 C77 114.9(2) . . ?
C73 C78 C77 124.3(2) . . ?
C84 C79 C80 113.1(2) . . ?
C84 C79 B2 119.6(2) . . ?
C80 C79 B2 126.9(2) . . ?
F36 C80 C81 115.0(2) . . ?
F36 C80 C79 121.0(2) . . ?
C81 C80 C79 124.0(3) . . ?
F37 C81 C82 119.4(3) . . ?
F37 C81 C80 120.5(3) . . ?
C82 C81 C80 120.0(2) . . ?
F38 C82 C81 120.9(3) . . ?
F38 C82 C83 120.4(3) . . ?
C81 C82 C83 118.7(2) . . ?
F39 C83 C82 120.2(2) . . ?
F39 C83 C84 120.5(2) . . ?
C82 C83 C84 119.4(3) . . ?
F40 C84 C83 115.8(2) . . ?
F40 C84 C79 119.4(2) . . ?
C83 C84 C79 124.8(2) . . ?
C37 B1 C43 112.2(2) . . ?
C37 B1 C31 114.4(2) . . ?
C43 B1 C31 101.1(2) . . ?
C37 B1 C49 102.8(2) . . ?
C43 B1 C49 113.7(2) . . ?
C31 B1 C49 113.0(2) . . ?
C73 B2 C67 100.9(2) . . ?
C73 B2 C61 115.3(2) . . ?
C67 B2 C61 111.9(2) . . ?
C73 B2 C79 113.2(2) . . ?
C67 B2 C79 115.0(2) . . ?
C61 B2 C79 101.2(2) . . ?

loop_
_geom_bond_atom_site_label_1
_geom_bond_atom_site_label_2
_geom_bond_distance
_geom_bond_site_symmetry_2
_geom_bond_publ_flag
Fe1 C3 2.055(3) . ?
Fe1 C2 2.068(3) . ?
Fe1 C8 2.070(3) . ?
Fe1 C4 2.071(3) . ?
Fe1 C7 2.073(3) . ?
Fe1 C9 2.084(3) . ?
Fe1 C10 2.096(3) . ?
Fe1 C6 2.097(3) . ?
Fe1 C5 2.098(3) . ?
Fe1 C1 2.115(3) . ?
Fe2 C18 2.058(3) . ?
Fe2 C23 2.066(3) . ?
Fe2 C17 2.068(3) . ?
Fe2 C22 2.078(3) . ?
Fe2 C24 2.079(3) . ?
Fe2 C19 2.081(3) . ?
Fe2 C21 2.091(3) . ?
Fe2 C20 2.099(3) . ?
Fe2 C16 2.104(3) . ?
Fe2 C15 2.113(3) . ?
F1 C32 1.358(3) . ?
F2 C33 1.345(3) . ?
F3 C34 1.339(3) . ?
F4 C35 1.349(3) . ?
F5 C36 1.355(3) . ?
F6 C38 1.355(3) . ?
F7 C39 1.349(3) . ?
F8 C40 1.343(3) . ?
F9 C41 1.347(3) . ?
F10 C42 1.353(3) . ?
F11 C44 1.367(3) . ?
F12 C45 1.349(3) . ?
F13 C46 1.345(3) . ?
F14 C47 1.348(3) . ?
F15 C48 1.358(3) . ?
F16 C50 1.356(3) . ?
F17 C51 1.342(3) . ?
F18 C52 1.347(3) . ?
F19 C53 1.351(3) . ?
F20 C54 1.353(3) . ?
F21 C62 1.360(3) . ?
F22 C63 1.344(3) . ?
F23 C64 1.350(3) . ?
F24 C65 1.351(3) . ?
F25 C66 1.356(3) . ?
F26 C68 1.365(3) . ?
F27 C69 1.348(3) . ?
F28 C70 1.338(3) . ?
F29 C71 1.346(3) . ?
F30 C72 1.361(3) . ?
F31 C74 1.360(3) . ?
F32 C75 1.345(3) . ?
F33 C76 1.349(3) . ?
F34 C77 1.346(3) . ?
F35 C78 1.355(3) . ?
F36 C80 1.352(3) . ?
F37 C81 1.348(3) . ?
F38 C82 1.344(3) . ?
F39 C83 1.345(3) . ?
F40 C84 1.358(3) . ?
C1 C2 1.415(4) . ?
C1 C5 1.416(4) . ?
C1 C11 1.496(4) . ?
C2 C3 1.409(4) . ?
C2 H2 0.9500 . ?
C3 C4 1.410(4) . ?
C3 H3 0.9500 . ?
C4 C5 1.408(4) . ?
C4 H4 0.9500 . ?
C5 H5 0.9500 . ?
C6 C7 1.409(4) . ?
C6 C10 1.410(4) . ?
C6 H6 0.9500 . ?
C7 C8 1.414(4) . ?
C7 H7 0.9500 . ?
C8 C9 1.416(4) . ?
C8 H8 0.9500 . ?
C9 C10 1.410(4) . ?
C9 H9 0.9500 . ?
C10 H10 0.9500 . ?
C11 C12 1.488(7) . ?
C11 C12A 1.624(8) . ?
C11 H11A 0.9900 . ?
C11 H11B 0.9900 . ?
C11 H11C 0.9900 . ?
C11 H11D 0.9900 . ?
C12 C13 1.475(9) . ?
C12 H12A 0.9900 . ?
C12 H12B 0.9900 . ?
C13 C14 1.544(9) . ?
C13 H13A 0.9900 . ?
C13 H13B 0.9900 . ?
C14 H14A 0.9800 . ?
C14 H14B 0.9800 . ?
C14 H14C 0.9800 . ?
C12A C13A 1.552(11) . ?
C12A H12C 0.9900 . ?
C12A H12D 0.9900 . ?
C13A C14A 1.553(11) . ?
C13A H13C 0.9900 . ?
C13A H13D 0.9900 . ?
C14A H14D 0.9800 . ?
C14A H14E 0.9800 . ?
C14A H14F 0.9800 . ?
C15 C19 1.410(4) . ?
C15 C16 1.424(4) . ?
C15 C25A 1.542(6) . ?
C15 H15 0.9500 . ?
C16 C17 1.413(4) . ?
C16 C25 1.452(6) . ?
C16 H16A 0.9500 . ?
C17 C18 1.411(4) . ?
C17 H17 0.9500 . ?
C18 C19 1.415(4) . ?
C18 H18 0.9500 . ?
C19 H19 0.9500 . ?
C20 C21 1.408(4) . ?
C20 C24 1.409(4) . ?
C20 H20 0.9500 . ?
C21 C22 1.402(4) . ?
C21 H21 0.9500 . ?
C22 C23 1.412(4) . ?
C22 H22 0.9500 . ?
C23 C24 1.411(4) . ?
C23 H23 0.9500 . ?
C24 H24 0.9500 . ?
C25 C26 1.515(8) . ?
C25 H25A 0.9900 . ?
C25 H25B 0.9900 . ?
C26 C27 1.530(8) . ?
C26 H26A 0.9900 . ?
C26 H26B 0.9900 . ?
C27 C28 1.495(11) . ?
C27 H27A 0.9900 . ?
C27 H27B 0.9900 . ?
C28 H28A 0.9800 . ?
C28 H28B 0.9800 . ?
C28 H28C 0.9800 . ?
C25A C26A 1.526(9) . ?
C25A H25C 0.9900 . ?
C25A H25D 0.9900 . ?
C26A C27A 1.531(9) . ?
C26A H26C 0.9900 . ?
C26A H26D 0.9900 . ?
C27A C28A 1.516(12) . ?
C27A C27A 1.882(16) 2_676 ?
C27A H27C 0.9900 . ?
C27A H27D 0.9900 . ?
C28A H28D 0.9800 . ?
C28A H28E 0.9800 . ?
C28A H28F 0.9800 . ?
C33 C32 1.370(4) . ?
C33 C34 1.377(4) . ?
C34 C35 1.372(4) . ?
C35 C36 1.380(4) . ?
C36 C31 1.389(3) . ?
C37 C42 1.388(3) . ?
C37 C38 1.391(3) . ?
C37 B1 1.648(4) . ?
C38 C39 1.375(4) . ?
C39 C40 1.372(4) . ?
C40 C41 1.374(4) . ?
C41 C42 1.378(4) . ?
C43 C48 1.385(3) . ?
C43 C44 1.389(3) . ?
C43 B1 1.654(3) . ?
C44 C45 1.370(3) . ?
C45 C46 1.367(4) . ?
C46 C47 1.371(4) . ?
C47 C48 1.382(3) . ?
C49 C50 1.385(4) . ?
C49 C54 1.390(3) . ?
C49 B1 1.657(4) . ?
C50 C51 1.382(4) . ?
C51 C52 1.377(4) . ?
C52 C53 1.364(4) . ?
C53 C54 1.388(4) . ?
C32 C31 1.396(3) . ?
C31 B1 1.655(4) . ?
C61 C62 1.385(4) . ?
C61 C66 1.386(4) . ?
C61 B2 1.659(4) . ?
C62 C63 1.380(4) . ?
C63 C64 1.372(4) . ?
C64 C65 1.362(4) . ?
C65 C66 1.386(4) . ?
C67 C68 1.384(3) . ?
C67 C72 1.389(3) . ?
C67 B2 1.654(4) . ?
C68 C69 1.378(4) . ?
C69 C70 1.376(4) . ?
C70 C71 1.377(4) . ?
C71 C72 1.367(4) . ?
C73 C78 1.383(4) . ?
C73 C74 1.396(4) . ?
C73 B2 1.651(4) . ?
C74 C75 1.372(4) . ?
C75 C76 1.380(4) . ?
C76 C77 1.368(4) . ?
C77 C78 1.385(4) . ?
C79 C84 1.385(4) . ?
C79 C80 1.387(4) . ?
C79 B2 1.659(4) . ?
C80 C81 1.383(4) . ?
C81 C82 1.370(4) . ?
C82 C83 1.371(4) . ?
C83 C84 1.382(4) . ?

loop_
_geom_torsion_atom_site_label_1
_geom_torsion_atom_site_label_2
_geom_torsion_atom_site_label_3
_geom_torsion_atom_site_label_4
_geom_torsion
_geom_torsion_site_symmetry_1
_geom_torsion_site_symmetry_2
_geom_torsion_site_symmetry_3
_geom_torsion_site_symmetry_4
_geom_torsion_publ_flag
C5 C1 C2 C3 0.3(3) . . . . ?
C11 C1 C2 C3 178.4(3) . . . . ?
Fe1 C1 C2 C3 59.91(19) . . . . ?
C5 C1 C2 Fe1 -59.60(19) . . . . ?
C11 C1 C2 Fe1 118.5(3) . . . . ?
C1 C2 C3 C4 -0.3(3) . . . . ?
Fe1 C2 C3 C4 61.19(19) . . . . ?
C1 C2 C3 Fe1 -61.5(2) . . . . ?
C2 C3 C4 C5 0.1(3) . . . . ?
Fe1 C3 C4 C5 61.3(2) . . . . ?
C2 C3 C4 Fe1 -61.14(19) . . . . ?
C3 C4 C5 C1 0.1(3) . . . . ?
Fe1 C4 C5 C1 60.1(2) . . . . ?
C3 C4 C5 Fe1 -60.06(19) . . . . ?
C2 C1 C5 C4 -0.2(3) . . . . ?
C11 C1 C5 C4 -178.3(3) . . . . ?
Fe1 C1 C5 C4 -59.0(2) . . . . ?
C2 C1 C5 Fe1 58.80(19) . . . . ?
C11 C1 C5 Fe1 -119.3(3) . . . . ?
C10 C6 C7 C8 -0.2(3) . . . . ?
Fe1 C6 C7 C8 -60.26(19) . . . . ?
C10 C6 C7 Fe1 60.03(19) . . . . ?
C6 C7 C8 C9 0.0(3) . . . . ?
Fe1 C7 C8 C9 -61.09(19) . . . . ?
C6 C7 C8 Fe1 61.1(2) . . . . ?
C7 C8 C9 C10 0.3(3) . . . . ?
Fe1 C8 C9 C10 -60.54(19) . . . . ?
C7 C8 C9 Fe1 60.82(19) . . . . ?
C7 C6 C10 C9 0.4(3) . . . . ?
Fe1 C6 C10 C9 59.82(19) . . . . ?
C7 C6 C10 Fe1 -59.41(19) . . . . ?
C8 C9 C10 C6 -0.4(3) . . . . ?
Fe1 C9 C10 C6 -60.19(19) . . . . ?
C8 C9 C10 Fe1 59.77(19) . . . . ?
C2 C1 C11 C12 102.6(5) . . . . ?
C5 C1 C11 C12 -79.7(5) . . . . ?
Fe1 C1 C11 C12 -169.1(4) . . . . ?
C2 C1 C11 C12A 80.2(5) . . . . ?
C5 C1 C11 C12A -102.1(5) . . . . ?
Fe1 C1 C11 C12A 168.6(4) . . . . ?
C1 C11 C12 C13 -66.0(6) . . . . ?
C11 C12 C13 C14 -165.4(5) . . . . ?
C1 C11 C12A C13A -46.0(7) . . . . ?
C11 C12A C13A C14A -170.8(6) . . . . ?
C19 C15 C16 C17 0.2(3) . . . . ?
C25A C15 C16 C17 178.7(3) . . . . ?
Fe2 C15 C16 C17 59.12(18) . . . . ?
C19 C15 C16 C25 -178.5(3) . . . . ?
Fe2 C15 C16 C25 -119.5(4) . . . . ?
C19 C15 C16 Fe2 -58.91(19) . . . . ?
C25A C15 C16 Fe2 119.6(4) . . . . ?
C15 C16 C17 C18 -0.1(3) . . . . ?
C25 C16 C17 C18 178.4(4) . . . . ?
Fe2 C16 C17 C18 60.18(19) . . . . ?
C15 C16 C17 Fe2 -60.24(18) . . . . ?
C25 C16 C17 Fe2 118.3(4) . . . . ?
C16 C17 C18 C19 -0.1(3) . . . . ?
Fe2 C17 C18 C19 61.29(19) . . . . ?
C16 C17 C18 Fe2 -61.40(19) . . . . ?
C16 C15 C19 C18 -0.3(3) . . . . ?
C25A C15 C19 C18 -178.5(4) . . . . ?
Fe2 C15 C19 C18 -59.69(19) . . . . ?
C16 C15 C19 Fe2 59.41(19) . . . . ?
C25A C15 C19 Fe2 -118.8(4) . . . . ?
C17 C18 C19 C15 0.2(3) . . . . ?
Fe2 C18 C19 C15 61.22(19) . . . . ?
C17 C18 C19 Fe2 -60.98(19) . . . . ?
C24 C20 C21 C22 -0.5(3) . . . . ?
Fe2 C20 C21 C22 -59.9(2) . . . . ?
C24 C20 C21 Fe2 59.5(2) . . . . ?
C20 C21 C22 C23 0.5(3) . . . . ?
Fe2 C21 C22 C23 -60.0(2) . . . . ?
C20 C21 C22 Fe2 60.5(2) . . . . ?
C21 C22 C23 C24 -0.3(3) . . . . ?
Fe2 C22 C23 C24 -61.1(2) . . . . ?
C21 C22 C23 Fe2 60.8(2) . . . . ?
C21 C20 C24 C23 0.3(3) . . . . ?
Fe2 C20 C24 C23 60.1(2) . . . . ?
C21 C20 C24 Fe2 -59.8(2) . . . . ?
C22 C23 C24 C20 0.0(3) . . . . ?
Fe2 C23 C24 C20 -61.0(2) . . . . ?
C22 C23 C24 Fe2 61.0(2) . . . . ?
C17 C16 C25 C26 -164.5(4) . . . . ?
C15 C16 C25 C26 13.9(6) . . . . ?
Fe2 C16 C25 C26 -73.5(5) . . . . ?
C16 C25 C26 C27 172.2(5) . . . . ?
C25 C26 C27 C28 167.9(6) . . . . ?
C19 C15 C25A C26A 153.9(5) . . . . ?
C16 C15 C25A C26A -24.1(7) . . . . ?
Fe2 C15 C25A C26A 61.1(6) . . . . ?
C15 C25A C26A C27A -173.1(5) . . . . ?
C25A C26A C27A C28A 173.8(7) . . . . ?
C25A C26A C27A C27A 60.0(13) . . . 2_676 ?
F2 C33 C34 F3 0.2(4) . . . . ?
C32 C33 C34 F3 -178.9(2) . . . . ?
F2 C33 C34 C35 179.4(2) . . . . ?
C32 C33 C34 C35 0.3(4) . . . . ?
F3 C34 C35 F4 0.5(4) . . . . ?
C33 C34 C35 F4 -178.7(2) . . . . ?
F3 C34 C35 C36 179.8(2) . . . . ?
C33 C34 C35 C36 0.6(4) . . . . ?
F4 C35 C36 F5 -0.3(3) . . . . ?
C34 C35 C36 F5 -179.5(2) . . . . ?
F4 C35 C36 C31 178.7(2) . . . . ?
C34 C35 C36 C31 -0.5(4) . . . . ?
C42 C37 C38 F6 178.2(2) . . . . ?
B1 C37 C38 F6 2.3(4) . . . . ?
C42 C37 C38 C39 -3.0(4) . . . . ?
B1 C37 C38 C39 -179.0(2) . . . . ?
F6 C38 C39 F7 0.4(4) . . . . ?
C37 C38 C39 F7 -178.4(2) . . . . ?
F6 C38 C39 C40 179.4(2) . . . . ?
C37 C38 C39 C40 0.7(4) . . . . ?
F7 C39 C40 F8 0.6(4) . . . . ?
C38 C39 C40 F8 -178.5(2) . . . . ?
F7 C39 C40 C41 -179.7(2) . . . . ?
C38 C39 C40 C41 1.2(4) . . . . ?
F8 C40 C41 F9 0.3(4) . . . . ?
C39 C40 C41 F9 -179.4(2) . . . . ?
F8 C40 C41 C42 179.2(2) . . . . ?
C39 C40 C41 C42 -0.4(4) . . . . ?
F9 C41 C42 F10 -3.0(3) . . . . ?
C40 C41 C42 F10 178.1(2) . . . . ?
F9 C41 C42 C37 176.6(2) . . . . ?
C40 C41 C42 C37 -2.3(4) . . . . ?
C38 C37 C42 F10 -176.6(2) . . . . ?
B1 C37 C42 F10 -1.1(4) . . . . ?
C38 C37 C42 C41 3.8(4) . . . . ?
B1 C37 C42 C41 179.3(2) . . . . ?
C48 C43 C44 F11 -178.1(2) . . . . ?
B1 C43 C44 F11 -3.6(4) . . . . ?
C48 C43 C44 C45 2.4(4) . . . . ?
B1 C43 C44 C45 176.8(3) . . . . ?
F11 C44 C45 F12 -1.5(4) . . . . ?
C43 C44 C45 F12 178.1(2) . . . . ?
F11 C44 C45 C46 178.1(2) . . . . ?
C43 C44 C45 C46 -2.3(4) . . . . ?
F12 C45 C46 F13 0.6(4) . . . . ?
C44 C45 C46 F13 -179.0(3) . . . . ?
F12 C45 C46 C47 -179.8(3) . . . . ?
C44 C45 C46 C47 0.6(4) . . . . ?
F13 C46 C47 F14 0.5(4) . . . . ?
C45 C46 C47 F14 -179.1(3) . . . . ?
F13 C46 C47 C48 -179.8(3) . . . . ?
C45 C46 C47 C48 0.6(4) . . . . ?
F14 C47 C48 F15 0.0(4) . . . . ?
C46 C47 C48 F15 -179.8(2) . . . . ?
F14 C47 C48 C43 179.3(2) . . . . ?
C46 C47 C48 C43 -0.4(4) . . . . ?
C44 C43 C48 F15 178.3(2) . . . . ?
B1 C43 C48 F15 4.5(4) . . . . ?
C44 C43 C48 C47 -1.0(4) . . . . ?
B1 C43 C48 C47 -174.8(3) . . . . ?
C54 C49 C50 F16 177.4(2) . . . . ?
B1 C49 C50 F16 2.0(3) . . . . ?
C54 C49 C50 C51 -2.8(4) . . . . ?
B1 C49 C50 C51 -178.2(2) . . . . ?
F16 C50 C51 F17 0.7(3) . . . . ?
C49 C50 C51 F17 -179.1(2) . . . . ?
F16 C50 C51 C52 -179.0(2) . . . . ?
C49 C50 C51 C52 1.2(4) . . . . ?
F17 C51 C52 F18 1.6(4) . . . . ?
C50 C51 C52 F18 -178.7(2) . . . . ?
F17 C51 C52 C53 -178.5(2) . . . . ?
C50 C51 C52 C53 1.2(4) . . . . ?
F18 C52 C53 F19 -0.2(4) . . . . ?
C51 C52 C53 F19 179.9(2) . . . . ?
F18 C52 C53 C54 178.2(2) . . . . ?
C51 C52 C53 C54 -1.7(4) . . . . ?
F19 C53 C54 F20 -1.2(3) . . . . ?
C52 C53 C54 F20 -179.5(2) . . . . ?
F19 C53 C54 C49 178.3(2) . . . . ?
C52 C53 C54 C49 -0.1(4) . . . . ?
C50 C49 C54 F20 -178.4(2) . . . . ?
B1 C49 C54 F20 -3.3(4) . . . . ?
C50 C49 C54 C53 2.3(3) . . . . ?
B1 C49 C54 C53 177.3(2) . . . . ?
F2 C33 C32 F1 -0.3(4) . . . . ?
C34 C33 C32 F1 178.8(2) . . . . ?
F2 C33 C32 C31 179.5(2) . . . . ?
C34 C33 C32 C31 -1.4(4) . . . . ?
F5 C36 C31 C32 178.5(2) . . . . ?
C35 C36 C31 C32 -0.4(4) . . . . ?
F5 C36 C31 B1 6.2(4) . . . . ?
C35 C36 C31 B1 -172.8(2) . . . . ?
F1 C32 C31 C36 -178.8(2) . . . . ?
C33 C32 C31 C36 1.4(4) . . . . ?
F1 C32 C31 B1 -5.6(3) . . . . ?
C33 C32 C31 B1 174.6(2) . . . . ?
C66 C61 C62 F21 177.4(2) . . . . ?
B2 C61 C62 F21 4.7(4) . . . . ?
C66 C61 C62 C63 -0.4(4) . . . . ?
B2 C61 C62 C63 -173.1(2) . . . . ?
F21 C62 C63 F22 0.7(4) . . . . ?
C61 C62 C63 F22 178.6(2) . . . . ?
F21 C62 C63 C64 -178.9(2) . . . . ?
C61 C62 C63 C64 -1.1(4) . . . . ?
F22 C63 C64 F23 2.0(4) . . . . ?
C62 C63 C64 F23 -178.4(3) . . . . ?
F22 C63 C64 C65 -178.6(3) . . . . ?
C62 C63 C64 C65 1.1(4) . . . . ?
F23 C64 C65 F24 0.6(4) . . . . ?
C63 C64 C65 F24 -178.9(2) . . . . ?
F23 C64 C65 C66 179.8(2) . . . . ?
C63 C64 C65 C66 0.3(4) . . . . ?
F24 C65 C66 F25 -2.2(4) . . . . ?
C64 C65 C66 F25 178.5(2) . . . . ?
F24 C65 C66 C61 177.3(2) . . . . ?
C64 C65 C66 C61 -1.9(4) . . . . ?
C62 C61 C66 F25 -178.6(2) . . . . ?
B2 C61 C66 F25 -6.5(4) . . . . ?
C62 C61 C66 C65 1.9(4) . . . . ?
B2 C61 C66 C65 174.0(3) . . . . ?
C72 C67 C68 F26 179.0(2) . . . . ?
B2 C67 C68 F26 6.0(4) . . . . ?
C72 C67 C68 C69 -1.0(4) . . . . ?
B2 C67 C68 C69 -174.1(2) . . . . ?
F26 C68 C69 F27 0.7(3) . . . . ?
C67 C68 C69 F27 -179.3(2) . . . . ?
F26 C68 C69 C70 -179.2(2) . . . . ?
C67 C68 C69 C70 0.9(4) . . . . ?
F27 C69 C70 F28 -0.3(4) . . . . ?
C68 C69 C70 F28 179.6(2) . . . . ?
F27 C69 C70 C71 179.7(2) . . . . ?
C68 C69 C70 C71 -0.4(4) . . . . ?
F28 C70 C71 F29 0.9(4) . . . . ?
C69 C70 C71 F29 -179.0(2) . . . . ?
F28 C70 C71 C72 -179.7(2) . . . . ?
C69 C70 C71 C72 0.3(4) . . . . ?
F29 C71 C72 F30 0.0(3) . . . . ?
C70 C71 C72 F30 -179.3(2) . . . . ?
F29 C71 C72 C67 178.7(2) . . . . ?
C70 C71 C72 C67 -0.7(4) . . . . ?
C68 C67 C72 F30 179.6(2) . . . . ?
B2 C67 C72 F30 -6.6(3) . . . . ?
C68 C67 C72 C71 1.0(4) . . . . ?
B2 C67 C72 C71 174.8(2) . . . . ?
C78 C73 C74 F31 -178.1(2) . . . . ?
B2 C73 C74 F31 -7.4(4) . . . . ?
C78 C73 C74 C75 0.9(4) . . . . ?
B2 C73 C74 C75 171.6(3) . . . . ?
F31 C74 C75 F32 -1.0(4) . . . . ?
C73 C74 C75 F32 180.0(3) . . . . ?
F31 C74 C75 C76 177.5(3) . . . . ?
C73 C74 C75 C76 -1.5(5) . . . . ?
F32 C75 C76 F33 1.2(4) . . . . ?
C74 C75 C76 F33 -177.4(3) . . . . ?
F32 C75 C76 C77 178.8(3) . . . . ?
C74 C75 C76 C77 0.2(4) . . . . ?
F33 C76 C77 F34 0.3(4) . . . . ?
C75 C76 C77 F34 -177.3(3) . . . . ?
F33 C76 C77 C78 179.1(2) . . . . ?
C75 C76 C77 C78 1.5(4) . . . . ?
C74 C73 C78 F35 178.9(2) . . . . ?
B2 C73 C78 F35 9.2(4) . . . . ?
C74 C73 C78 C77 1.0(4) . . . . ?
B2 C73 C78 C77 -168.7(3) . . . . ?
F34 C77 C78 F35 -1.4(4) . . . . ?
C76 C77 C78 F35 179.7(2) . . . . ?
F34 C77 C78 C73 176.6(2) . . . . ?
C76 C77 C78 C73 -2.2(4) . . . . ?
C84 C79 C80 F36 -176.2(2) . . . . ?
B2 C79 C80 F36 -3.8(4) . . . . ?
C84 C79 C80 C81 2.9(4) . . . . ?
B2 C79 C80 C81 175.3(2) . . . . ?
F36 C80 C81 F37 -2.2(4) . . . . ?
C79 C80 C81 F37 178.7(2) . . . . ?
F36 C80 C81 C82 177.2(2) . . . . ?
C79 C80 C81 C82 -2.0(4) . . . . ?
F37 C81 C82 F38 -0.1(4) . . . . ?
C80 C81 C82 F38 -179.4(2) . . . . ?
F37 C81 C82 C83 179.2(2) . . . . ?
C80 C81 C82 C83 -0.2(4) . . . . ?
F38 C82 C83 F39 1.0(4) . . . . ?
C81 C82 C83 F39 -178.3(2) . . . . ?
F38 C82 C83 C84 -179.6(2) . . . . ?
C81 C82 C83 C84 1.2(4) . . . . ?
F39 C83 C84 F40 0.0(4) . . . . ?
C82 C83 C84 F40 -179.4(2) . . . . ?
F39 C83 C84 C79 179.3(2) . . . . ?
C82 C83 C84 C79 -0.1(4) . . . . ?
C80 C79 C84 F40 177.5(2) . . . . ?
B2 C79 C84 F40 4.4(3) . . . . ?
C80 C79 C84 C83 -1.9(4) . . . . ?
B2 C79 C84 C83 -174.9(2) . . . . ?
C42 C37 B1 C43 16.2(4) . . . . ?
C38 C37 B1 C43 -168.6(2) . . . . ?
C42 C37 B1 C31 130.7(3) . . . . ?
C38 C37 B1 C31 -54.1(3) . . . . ?
C42 C37 B1 C49 -106.4(3) . . . . ?
C38 C37 B1 C49 68.8(3) . . . . ?
C48 C43 B1 C37 -131.9(3) . . . . ?
C44 C43 B1 C37 54.6(3) . . . . ?
C48 C43 B1 C31 105.7(3) . . . . ?
C44 C43 B1 C31 -67.8(3) . . . . ?
C48 C43 B1 C49 -15.8(4) . . . . ?
C44 C43 B1 C49 170.8(2) . . . . ?
C36 C31 B1 C37 -15.6(3) . . . . ?
C32 C31 B1 C37 172.5(2) . . . . ?
C36 C31 B1 C43 105.3(3) . . . . ?
C32 C31 B1 C43 -66.7(3) . . . . ?
C36 C31 B1 C49 -132.8(3) . . . . ?
C32 C31 B1 C49 55.3(3) . . . . ?
C50 C49 B1 C37 67.4(3) . . . . ?
C54 C49 B1 C37 -107.3(3) . . . . ?
C50 C49 B1 C43 -54.2(3) . . . . ?
C54 C49 B1 C43 131.1(3) . . . . ?
C50 C49 B1 C31 -168.7(2) . . . . ?
C54 C49 B1 C31 16.6(3) . . . . ?
C78 C73 B2 C67 101.5(3) . . . . ?
C74 C73 B2 C67 -67.6(3) . . . . ?
C78 C73 B2 C61 -19.2(4) . . . . ?
C74 C73 B2 C61 171.6(2) . . . . ?
C78 C73 B2 C79 -135.0(3) . . . . ?
C74 C73 B2 C79 55.8(3) . . . . ?
C68 C67 B2 C73 107.0(3) . . . . ?
C72 C67 B2 C73 -65.6(3) . . . . ?
C68 C67 B2 C61 -129.8(3) . . . . ?
C72 C67 B2 C61 57.5(3) . . . . ?
C68 C67 B2 C79 -15.1(4) . . . . ?
C72 C67 B2 C79 172.3(2) . . . . ?
C62 C61 B2 C73 -55.8(3) . . . . ?
C66 C61 B2 C73 132.5(3) . . . . ?
C62 C61 B2 C67 -170.3(2) . . . . ?
C66 C61 B2 C67 18.0(3) . . . . ?
C62 C61 B2 C79 66.7(3) . . . . ?
C66 C61 B2 C79 -104.9(3) . . . . ?
C84 C79 B2 C73 -171.1(2) . . . . ?
C80 C79 B2 C73 16.9(4) . . . . ?
C84 C79 B2 C67 -55.9(3) . . . . ?
C80 C79 B2 C67 132.2(3) . . . . ?
C84 C79 B2 C61 64.9(3) . . . . ?
C80 C79 B2 C61 -107.0(3) . . . . ?
